data_7123835
loop_
_publ_author_name
'Pyrch, Mikaela'
'Williams, James'
'Forbes, Tori'

_publ_section_title
;
 Exploring Crown-Ether Functionalization on the Stabilization of
 Hexavalent Neptunium.
;
_journal_name_full 'Chemical Communications'
_journal_paper_doi 10.1039/C9CC04393D
_journal_year 2019
_chemical_formula_sum 'C40 H56 Cl4 Na2 Np O14'
_chemical_formula_weight 1185.62
_space_group_crystal_system monoclinic
_space_group_IT_number 14
_space_group_name_Hall '-P 2ybc'
_space_group_name_H-M_alt 'P 1 21/c 1'
_symmetry_space_group_name_Hall '-P 2ybc'
_symmetry_space_group_name_H-M 'P 1 21/c 1'
_atom_sites_solution_hydrogens geom
_audit_creation_method SHELXL-2014/7
_audit_update_record
;
2019-06-06 deposited with the CCDC.    2019-07-11 downloaded from the CCDC.
;
_cell_angle_alpha 90
_cell_angle_beta 92.82
_cell_angle_gamma 90
_cell_formula_units_Z 2
_cell_length_a 8.991
_cell_length_b 27.039
_cell_length_c 10.637
_cell_measurement_reflns_used 9991
_cell_measurement_temperature 273(2)
_cell_measurement_theta_max 24.44
_cell_measurement_theta_min 2.45
_cell_volume 2582.805
_computing_cell_refinement 'APEX III (Bruker AXS)'
_computing_data_collection 'APEX III (Bruker AXS)'
_computing_data_reduction 'APEX III (Bruker AXS)'
_computing_molecular_graphics 'CrystalMaker X'
_computing_structure_refinement 'SHELXL-2014/7 (Sheldrick, 2014)'
_computing_structure_solution 'APEX III (Bruker AXS)'
_diffrn_ambient_temperature 273(2)
_diffrn_measured_fraction_theta_full 1.000
_diffrn_measured_fraction_theta_max 1.000
_diffrn_measurement_device_type 'Bruker D8Quest'
_diffrn_measurement_method '\f and \w scans'
_diffrn_radiation_type MoK\a
_diffrn_radiation_wavelength 0.71073
_diffrn_reflns_av_R_equivalents 0.0699
_diffrn_reflns_av_unetI/netI 0.0247
_diffrn_reflns_Laue_measured_fraction_full 1.000
_diffrn_reflns_Laue_measured_fraction_max 1.000
_diffrn_reflns_limit_h_max 11
_diffrn_reflns_limit_h_min -11
_diffrn_reflns_limit_k_max 33
_diffrn_reflns_limit_k_min -33
_diffrn_reflns_limit_l_max 13
_diffrn_reflns_limit_l_min -13
_diffrn_reflns_number 95230
_diffrn_reflns_point_group_measured_fraction_full 1.000
_diffrn_reflns_point_group_measured_fraction_max 1.000
_diffrn_reflns_theta_full 25.242
_diffrn_reflns_theta_max 26.372
_diffrn_reflns_theta_min 2.268
_exptl_absorpt_coefficient_mu 2.292
_exptl_absorpt_correction_T_max 0.4951
_exptl_absorpt_correction_T_min 0.4387
_exptl_absorpt_correction_type multi-scan
_exptl_absorpt_process_details 'SCALE (Bruker, AXS)'
_exptl_crystal_colour yellow
_exptl_crystal_density_diffrn 1.525
_exptl_crystal_description blades
_exptl_crystal_F_000 1182
_exptl_crystal_size_max 0.12
_exptl_crystal_size_mid 0.04
_exptl_crystal_size_min 0.03
_refine_diff_density_max 0.697
_refine_diff_density_min -0.787
_refine_diff_density_rms 0.090
_refine_ls_extinction_method none
_refine_ls_goodness_of_fit_ref 1.106
_refine_ls_hydrogen_treatment constr
_refine_ls_matrix_type full
_refine_ls_number_parameters 273
_refine_ls_number_reflns 5276
_refine_ls_number_restraints 0
_refine_ls_restrained_S_all 1.106
_refine_ls_R_factor_all 0.0623
_refine_ls_R_factor_gt 0.0397
_refine_ls_shift/su_max 0.000
_refine_ls_shift/su_mean 0.000
_refine_ls_structure_factor_coef Fsqd
_refine_ls_weighting_details 'w=1/[\s^2^(Fo^2^)+(0.0380P)^2^+5.7904P] where P=(Fo^2^+2Fc^2^)/3'
_refine_ls_weighting_scheme calc
_refine_ls_wR_factor_gt 0.0877
_refine_ls_wR_factor_ref 0.0950
_reflns_Friedel_coverage 0.000
_reflns_number_gt 3920
_reflns_number_total 5276
_reflns_threshold_expression 'I > 2\s(I)'
_cod_data_source_file c9cc04393d2.cif
_cod_data_source_block PLATON
_cod_original_cell_volume 2582.7
_cod_database_code 7123835
_shelx_shelxl_version_number 2014/7
_shelx_space_group_comment
;
The symmetry employed for this shelxl refinement is uniquely defined
by the following loop, which should always be used as a source of
symmetry information in preference to the above space-group names.
They are only intended as comments.
;

loop_
_space_group_symop_operation_xyz
'x, y, z'
'-x, y+1/2, -z+1/2'
'-x, -y, -z'
'x, -y-1/2, z-1/2'

loop_
_atom_site_label
_atom_site_type_symbol
_atom_site_fract_x
_atom_site_fract_y
_atom_site_fract_z
_atom_site_U_iso_or_equiv
_atom_site_adp_type
_atom_site_occupancy
_atom_site_site_symmetry_order
_atom_site_calc_flag
_atom_site_refinement_flags_posn
_atom_site_refinement_flags_adp
_atom_site_refinement_flags_occupancy
_atom_site_disorder_assembly
_atom_site_disorder_group
Np01 Np 0.5000 0.0000 1.0000 0.03469(9) Uani 1 2 d S . P A 1
Cl01 Cl 0.21079(17) 0.01022(7) 0.99054(16) 0.0710(5) Uani 1 1 d . . . A 1
Cl02 Cl 0.50093(18) -0.00986(6) 0.74934(13) 0.0606(4) Uani 1 1 d . . . A 1
O1 O 0.5212(4) 0.06486(14) 0.9832(3) 0.0609(11) Uani 1 1 d . . . A 1
Na1 Na 0.9451(4) 0.14842(13) 0.5023(3) 0.0945(9) Uani 1 1 d . . . B 2
O2 O 0.9225(4) 0.12695(13) 0.2639(3) 0.0462(9) Uani 1 1 d . . . B 2
O3 O 1.0595(4) 0.05517(14) 0.4172(3) 0.0519(9) Uani 1 1 d . . . B 2
O4 O 1.1753(4) 0.11048(13) 0.6185(3) 0.0488(9) Uani 1 1 d . . . B 2
O5 O 0.9553(4) 0.13914(15) 0.7781(3) 0.0583(10) Uani 1 1 d . . . B 2
O6 O 0.7067(4) 0.12106(17) 0.6156(4) 0.0687(12) Uani 1 1 d . . . B 2
O7 O 0.6580(4) 0.15591(16) 0.3664(3) 0.0628(11) Uani 1 1 d . . . B 2
C1 C 0.9319(7) 0.0755(2) 0.2270(5) 0.0583(15) Uani 1 1 d . . . B 2
H1A H 0.9328 0.0729 0.1361 0.070 Uiso 1 1 calc R U . B 2
H1B H 0.8464 0.0574 0.2551 0.070 Uiso 1 1 calc R U . B 2
C2 C 1.0705(7) 0.0547(2) 0.2855(5) 0.0621(16) Uani 1 1 d . . . B 2
H2A H 1.0845 0.0211 0.2564 0.075 Uiso 1 1 calc R U . B 2
H2B H 1.1553 0.0743 0.2623 0.075 Uiso 1 1 calc R U . B 2
C3 C 1.1889(7) 0.0392(2) 0.4876(6) 0.0609(15) Uani 1 1 d . . . B 2
H3A H 1.2773 0.0530 0.4522 0.073 Uiso 1 1 calc R U . B 2
H3B H 1.1960 0.0035 0.4858 0.073 Uiso 1 1 calc R U . B 2
C4 C 1.1761(7) 0.0570(2) 0.6201(5) 0.0602(15) Uani 1 1 d . . . B 2
H4A H 1.0849 0.0446 0.6538 0.072 Uiso 1 1 calc R U . B 2
H4B H 1.2596 0.0450 0.6728 0.072 Uiso 1 1 calc R U . B 2
C5 C 1.2095(7) 0.1333(2) 0.7403(5) 0.0537(14) Uani 1 1 d . . . B 2
H5 H 1.3051 0.1202 0.7739 0.064 Uiso 1 1 calc R U . B 2
C6 C 1.2271(7) 0.1880(2) 0.7171(6) 0.0626(16) Uani 1 1 d . . . B 2
H6A H 1.1346 0.2015 0.6809 0.075 Uiso 1 1 calc R U . B 2
H6B H 1.3042 0.1934 0.6579 0.075 Uiso 1 1 calc R U . B 2
C7 C 1.2691(9) 0.2145(3) 0.8417(7) 0.084(2) Uani 1 1 d . . . B 2
H7A H 1.3664 0.2033 0.8734 0.100 Uiso 1 1 calc R U . B 2
H7B H 1.2750 0.2499 0.8269 0.100 Uiso 1 1 calc R U . B 2
C8 C 1.1545(9) 0.2043(3) 0.9397(6) 0.082(2) Uani 1 1 d . . . B 2
H8A H 1.1871 0.2194 1.0191 0.098 Uiso 1 1 calc R U . B 2
H8B H 1.0600 0.2190 0.9125 0.098 Uiso 1 1 calc R U . B 2
C9 C 1.1342(8) 0.1494(3) 0.9585(5) 0.0688(18) Uani 1 1 d . . . B 2
H9A H 1.0562 0.1440 1.0167 0.083 Uiso 1 1 calc R U . B 2
H9B H 1.2257 0.1355 0.9956 0.083 Uiso 1 1 calc R U . B 2
C10 C 1.0932(7) 0.1225(2) 0.8334(5) 0.0577(15) Uani 1 1 d . . . B 2
H10 H 1.0885 0.0868 0.8484 0.069 Uiso 1 1 calc R U . B 2
C11A C 0.8121(16) 0.1247(6) 0.8191(13) 0.048(3) Uiso 0.4 1 d . . P B 2
C11B C 0.8426(11) 0.1031(4) 0.8151(9) 0.049(2) Uiso 0.6 1 d . . P B 2
C12A C 0.6983(12) 0.1212(4) 0.7487(10) 0.063(3) Uiso 0.6 1 d . . P B 2
C12B C 0.7398(18) 0.0950(6) 0.7237(15) 0.058(4) Uiso 0.4 1 d . . P B 2
C13A C 0.5635(16) 0.1261(6) 0.5585(14) 0.053(3) Uiso 0.4 1 d . . P B 2
C13B C 0.5989(12) 0.0996(4) 0.5222(10) 0.062(3) Uiso 0.6 1 d . . P B 2
C14A C 0.5385(13) 0.1400(5) 0.4358(11) 0.062(3) Uiso 0.6 1 d . . P B 2
C14B C 0.5607(18) 0.1163(7) 0.4280(15) 0.057(4) Uiso 0.4 1 d . . P B 2
C15 C 0.6569(7) 0.1438(2) 0.2352(5) 0.0547(14) Uani 1 1 d . . . B 2
H15 H 0.6341 0.1086 0.2238 0.066 Uiso 1 1 calc R U . B 2
C16 C 0.5435(8) 0.1746(3) 0.1579(6) 0.0734(18) Uani 1 1 d . . . B 2
H16A H 0.5394 0.1630 0.0714 0.088 Uiso 1 1 calc R U . B 2
H16B H 0.4458 0.1700 0.1907 0.088 Uiso 1 1 calc R U . B 2
C17 C 0.5821(9) 0.2290(3) 0.1605(8) 0.093(2) Uani 1 1 d . . . B 2
H17A H 0.5722 0.2416 0.2451 0.111 Uiso 1 1 calc R U . B 2
H17B H 0.5120 0.2467 0.1048 0.111 Uiso 1 1 calc R U . B 2
C18 C 0.7388(9) 0.2388(3) 0.1207(8) 0.093(3) Uani 1 1 d . . . B 2
H18A H 0.7612 0.2738 0.1294 0.112 Uiso 1 1 calc R U . B 2
H18B H 0.7464 0.2299 0.0329 0.112 Uiso 1 1 calc R U . B 2
C19 C 0.8512(7) 0.2087(2) 0.2021(6) 0.0620(16) Uani 1 1 d . . . B 2
H19A H 0.9508 0.2137 0.1732 0.074 Uiso 1 1 calc R U . B 2
H19B H 0.8500 0.2196 0.2890 0.074 Uiso 1 1 calc R U . B 2
C20 C 0.8102(6) 0.1541(2) 0.1930(5) 0.0492(13) Uani 1 1 d . . . B 2
H20 H 0.8136 0.1441 0.1046 0.059 Uiso 1 1 calc R U . B 2

loop_
_atom_site_aniso_label
_atom_site_aniso_U_11
_atom_site_aniso_U_22
_atom_site_aniso_U_33
_atom_site_aniso_U_23
_atom_site_aniso_U_13
_atom_site_aniso_U_12
Np01 0.03978(15) 0.03007(13) 0.03457(14) 0.00047(13) 0.00534(9) 0.00048(13)
Cl01 0.0472(8) 0.1026(14) 0.0631(9) -0.0081(8) 0.0024(7) 0.0080(8)
Cl02 0.0660(9) 0.0767(11) 0.0395(6) -0.0014(6) 0.0061(6) 0.0052(7)
O1 0.083(3) 0.0385(19) 0.064(3) -0.0009(17) 0.027(2) -0.0034(18)
Na1 0.093(2) 0.100(2) 0.091(2) -0.0094(17) 0.0133(17) 0.0025(18)
O2 0.061(2) 0.0431(19) 0.0347(18) -0.0052(15) 0.0044(16) 0.0046(17)
O3 0.055(2) 0.057(2) 0.045(2) 0.0011(17) 0.0127(17) 0.0120(18)
O4 0.051(2) 0.053(2) 0.043(2) 0.0002(17) 0.0030(16) 0.0072(17)
O5 0.046(2) 0.079(3) 0.051(2) 0.009(2) 0.0059(18) -0.012(2)
O6 0.055(3) 0.102(3) 0.049(2) 0.006(2) 0.0041(19) -0.033(2)
O7 0.051(2) 0.094(3) 0.044(2) -0.008(2) 0.0074(17) -0.022(2)
C1 0.094(5) 0.041(3) 0.040(3) -0.007(2) 0.005(3) 0.007(3)
C2 0.089(5) 0.049(3) 0.051(3) -0.002(3) 0.027(3) 0.012(3)
C3 0.056(4) 0.056(4) 0.072(4) -0.004(3) 0.011(3) 0.014(3)
C4 0.061(4) 0.062(4) 0.057(4) 0.009(3) 0.000(3) 0.017(3)
C5 0.050(3) 0.071(4) 0.040(3) -0.004(3) -0.002(2) 0.002(3)
C6 0.058(4) 0.076(4) 0.054(3) -0.005(3) 0.009(3) -0.016(3)
C7 0.082(5) 0.093(6) 0.076(5) -0.025(4) 0.009(4) -0.029(4)
C8 0.093(5) 0.095(6) 0.059(4) -0.027(4) 0.011(4) -0.013(4)
C9 0.069(4) 0.094(5) 0.043(3) -0.002(3) 0.001(3) -0.009(4)
C10 0.065(4) 0.065(4) 0.044(3) 0.005(3) 0.005(3) -0.004(3)
C15 0.066(4) 0.056(3) 0.042(3) -0.003(3) -0.004(3) -0.009(3)
C16 0.071(4) 0.083(5) 0.065(4) 0.003(4) -0.007(3) 0.006(4)
C17 0.094(6) 0.073(5) 0.112(6) 0.005(4) 0.006(5) 0.029(4)
C18 0.107(6) 0.061(4) 0.113(6) 0.033(4) 0.020(5) 0.020(4)
C19 0.067(4) 0.048(3) 0.073(4) 0.002(3) 0.020(3) -0.003(3)
C20 0.069(4) 0.045(3) 0.034(3) -0.003(2) 0.006(2) 0.004(3)

loop_
_atom_type_symbol
_atom_type_description
_atom_type_scat_dispersion_real
_atom_type_scat_dispersion_imag
_atom_type_scat_source
C C 0.0033 0.0016 'International Tables Vol C Tables 4.2.6.8 and 6.1.1.4'
H H 0.0000 0.0000 'International Tables Vol C Tables 4.2.6.8 and 6.1.1.4'
Cl Cl 0.1484 0.1585 'International Tables Vol C Tables 4.2.6.8 and 6.1.1.4'
Na Na 0.0362 0.0249 'International Tables Vol C Tables 4.2.6.8 and 6.1.1.4'
Np Np -11.4937 4.1493 'International Tables Vol C Tables 4.2.6.8 and 6.1.1.4'
O O 0.0106 0.0060 'International Tables Vol C Tables 4.2.6.8 and 6.1.1.4'

loop_
_geom_angle_atom_site_label_1
_geom_angle_atom_site_label_2
_geom_angle_atom_site_label_3
_geom_angle
_geom_angle_site_symmetry_1
_geom_angle_site_symmetry_3
O1 Np01 O1 180.0 3_657 .
O1 Np01 Cl01 89.81(14) 3_657 .
O1 Np01 Cl01 90.19(14) . .
O1 Np01 Cl01 90.19(14) 3_657 3_657
O1 Np01 Cl01 89.81(14) . 3_657
Cl01 Np01 Cl01 180.0 . 3_657
O1 Np01 Cl02 90.42(12) 3_657 .
O1 Np01 Cl02 89.58(12) . .
Cl01 Np01 Cl02 91.38(5) . .
Cl01 Np01 Cl02 88.62(5) 3_657 .
O1 Np01 Cl02 89.58(12) 3_657 3_657
O1 Np01 Cl02 90.42(12) . 3_657
Cl01 Np01 Cl02 88.62(5) . 3_657
Cl01 Np01 Cl02 91.38(5) 3_657 3_657
Cl02 Np01 Cl02 180.0 . 3_657
O4 Na1 O2 113.72(16) . .
O4 Na1 O6 108.90(17) . .
O2 Na1 O6 111.08(17) . .
O4 Na1 O3 60.73(13) . .
O2 Na1 O3 60.73(12) . .
O6 Na1 O3 102.13(17) . .
O4 Na1 O7 160.41(19) . .
O2 Na1 O7 60.32(13) . .
O6 Na1 O7 61.36(14) . .
O3 Na1 O7 103.11(15) . .
O4 Na1 O5 60.10(13) . .
O2 Na1 O5 161.99(18) . .
O6 Na1 O5 60.17(13) . .
O3 Na1 O5 104.12(15) . .
O7 Na1 O5 119.08(15) . .
C20 O2 C1 113.5(4) . .
C20 O2 Na1 114.7(3) . .
C1 O2 Na1 118.4(3) . .
C2 O3 C3 115.2(4) . .
C2 O3 Na1 111.3(3) . .
C3 O3 Na1 113.3(3) . .
C4 O4 C5 114.4(4) . .
C4 O4 Na1 114.1(3) . .
C5 O4 Na1 112.9(3) . .
C10 O5 C11A 124.5(7) . .
C10 O5 C11B 106.1(5) . .
C11A O5 C11B 25.8(6) . .
C10 O5 Na1 115.1(3) . .
C11A O5 Na1 110.0(6) . .
C11B O5 Na1 109.6(4) . .
C12B O6 C13A 124.8(9) . .
C12B O6 C12A 35.3(7) . .
C13A O6 C12A 109.8(8) . .
C12B O6 C13B 118.2(8) . .
C13A O6 C13B 35.6(6) . .
C12A O6 C13B 127.4(7) . .
C12B O6 Na1 112.5(7) . .
C13A O6 Na1 121.9(6) . .
C12A O6 Na1 122.9(5) . .
C13B O6 Na1 109.1(5) . .
C14A O7 C15 118.3(6) . .
C14A O7 C14B 25.9(7) . .
C15 O7 C14B 106.1(7) . .
C14A O7 Na1 113.7(5) . .
C15 O7 Na1 115.6(3) . .
C14B O7 Na1 104.4(7) . .
O2 C1 C2 108.1(5) . .
O2 C1 H1A 110.1 . .
C2 C1 H1A 110.1 . .
O2 C1 H1B 110.1 . .
C2 C1 H1B 110.1 . .
H1A C1 H1B 108.4 . .
O3 C2 C1 108.4(5) . .
O3 C2 H2A 110.0 . .
C1 C2 H2A 110.0 . .
O3 C2 H2B 110.0 . .
C1 C2 H2B 110.0 . .
H2A C2 H2B 108.4 . .
O3 C3 C4 107.5(4) . .
O3 C3 H3A 110.2 . .
C4 C3 H3A 110.2 . .
O3 C3 H3B 110.2 . .
C4 C3 H3B 110.2 . .
H3A C3 H3B 108.5 . .
O4 C4 C3 108.0(5) . .
O4 C4 H4A 110.1 . .
C3 C4 H4A 110.1 . .
O4 C4 H4B 110.1 . .
C3 C4 H4B 110.1 . .
H4A C4 H4B 108.4 . .
O4 C5 C10 112.4(5) . .
O4 C5 C6 106.8(4) . .
C10 C5 C6 112.3(5) . .
O4 C5 H5 108.4 . .
C10 C5 H5 108.4 . .
C6 C5 H5 108.4 . .
C5 C6 C7 109.8(5) . .
C5 C6 H6A 109.7 . .
C7 C6 H6A 109.7 . .
C5 C6 H6B 109.7 . .
C7 C6 H6B 109.7 . .
H6A C6 H6B 108.2 . .
C8 C7 C6 111.0(5) . .
C8 C7 H7A 109.4 . .
C6 C7 H7A 109.4 . .
C8 C7 H7B 109.4 . .
C6 C7 H7B 109.4 . .
H7A C7 H7B 108.0 . .
C9 C8 C7 111.0(6) . .
C9 C8 H8A 109.4 . .
C7 C8 H8A 109.4 . .
C9 C8 H8B 109.4 . .
C7 C8 H8B 109.4 . .
H8A C8 H8B 108.0 . .
C8 C9 C10 112.0(5) . .
C8 C9 H9A 109.2 . .
C10 C9 H9A 109.2 . .
C8 C9 H9B 109.2 . .
C10 C9 H9B 109.2 . .
H9A C9 H9B 107.9 . .
O5 C10 C5 106.7(4) . .
O5 C10 C9 111.9(5) . .
C5 C10 C9 109.4(5) . .
O5 C10 H10 109.6 . .
C5 C10 H10 109.6 . .
C9 C10 H10 109.6 . .
C11B C11A C12A 103(2) . .
C11B C11A C12B 67.9(18) . .
C12A C11A C12B 36.2(8) . .
C11B C11A O5 80.6(18) . .
C12A C11A O5 124.3(12) . .
C12B C11A O5 108.7(12) . .
C11A C11B C12B 85.1(19) . .
C11A C11B O5 73.6(17) . .
C12B C11B O5 112.1(10) . .
C11A C11B C12A 52.3(17) . .
C12B C11B C12A 33.6(7) . .
O5 C11B C12A 104.1(8) . .
C12B C12A C11A 83.8(16) . .
C12B C12A O6 68.9(14) . .
C11A C12A O6 121.2(11) . .
C12B C12A C11B 60.0(14) . .
C11A C12A C11B 24.5(8) . .
O6 C12A C11B 112.0(8) . .
C12A C12B C11B 86.3(16) . .
C12A C12B O6 75.8(14) . .
C11B C12B O6 130.3(13) . .
C12A C12B C11A 60.0(14) . .
C11B C12B C11A 27.0(7) . .
O6 C12B C11A 112.4(13) . .
C13B C13A C14A 81.4(14) . .
C13B C13A O6 76.5(13) . .
C14A C13A O6 123.0(12) . .
C13B C13A C14B 53.6(12) . .
C14A C13A C14B 28.1(8) . .
O6 C13A C14B 112.2(12) . .
C13A C13B C14B 87.8(16) . .
C13A C13B O6 67.9(13) . .
C14B C13B O6 126.7(12) . .
C13A C13B C14A 63.3(13) . .
C14B C13B C14A 24.9(9) . .
O6 C13B C14A 109.3(8) . .
C14B C14A C13A 80(2) . .
C14B C14A O7 89(2) . .
C13A C14A O7 119.6(10) . .
C14B C14A C13B 44.9(18) . .
C13A C14A C13B 35.2(7) . .
O7 C14A C13B 106.3(9) . .
C14A C14B C13B 110(2) . .
C14A C14B C13A 72.1(19) . .
C13B C14B C13A 38.6(9) . .
C14A C14B O7 64.8(18) . .
C13B C14B O7 119.7(14) . .
C13A C14B O7 107.6(12) . .
O7 C15 C20 106.7(4) . .
O7 C15 C16 111.9(5) . .
C20 C15 C16 109.7(5) . .
O7 C15 H15 109.5 . .
C20 C15 H15 109.5 . .
C16 C15 H15 109.5 . .
C17 C16 C15 112.0(6) . .
C17 C16 H16A 109.2 . .
C15 C16 H16A 109.2 . .
C17 C16 H16B 109.2 . .
C15 C16 H16B 109.2 . .
H16A C16 H16B 107.9 . .
C16 C17 C18 112.4(6) . .
C16 C17 H17A 109.1 . .
C18 C17 H17A 109.1 . .
C16 C17 H17B 109.1 . .
C18 C17 H17B 109.1 . .
H17A C17 H17B 107.9 . .
C17 C18 C19 110.2(6) . .
C17 C18 H18A 109.6 . .
C19 C18 H18A 109.6 . .
C17 C18 H18B 109.6 . .
C19 C18 H18B 109.6 . .
H18A C18 H18B 108.1 . .
C20 C19 C18 109.1(6) . .
C20 C19 H19A 109.9 . .
C18 C19 H19A 109.9 . .
C20 C19 H19B 109.9 . .
C18 C19 H19B 109.9 . .
H19A C19 H19B 108.3 . .
O2 C20 C15 112.5(4) . .
O2 C20 C19 107.5(5) . .
C15 C20 C19 112.7(5) . .
O2 C20 H20 108.0 . .
C15 C20 H20 108.0 . .
C19 C20 H20 108.0 . .

loop_
_geom_bond_atom_site_label_1
_geom_bond_atom_site_label_2
_geom_bond_distance
_geom_bond_site_symmetry_2
Np01 O1 1.774(4) 3_657
Np01 O1 1.774(4) .
Np01 Cl01 2.6119(15) .
Np01 Cl01 2.6119(15) 3_657
Np01 Cl02 2.6799(14) .
Np01 Cl02 2.6799(14) 3_657
Na1 O4 2.571(5) .
Na1 O2 2.600(4) .
Na1 O6 2.617(5) .
Na1 O3 2.886(5) .
Na1 O7 2.903(5) .
Na1 O5 2.941(5) .
O2 C20 1.433(6) .
O2 C1 1.449(6) .
O3 C2 1.410(6) .
O3 C3 1.419(7) .
O4 C4 1.447(6) .
O4 C5 1.454(6) .
O5 C10 1.419(7) .
O5 C11A 1.434(15) .
O5 C11B 1.474(10) .
O6 C12B 1.368(16) .
O6 C13A 1.403(15) .
O6 C12A 1.421(11) .
O6 C13B 1.473(11) .
O7 C14A 1.401(12) .
O7 C15 1.433(6) .
O7 C14B 1.548(17) .
C1 C2 1.477(8) .
C1 H1A 0.9700 .
C1 H1B 0.9700 .
C2 H2A 0.9700 .
C2 H2B 0.9700 .
C3 C4 1.498(8) .
C3 H3A 0.9700 .
C3 H3B 0.9700 .
C4 H4A 0.9700 .
C4 H4B 0.9700 .
C5 C10 1.503(8) .
C5 C6 1.511(8) .
C5 H5 0.9800 .
C6 C7 1.537(8) .
C6 H6A 0.9700 .
C6 H6B 0.9700 .
C7 C8 1.527(9) .
C7 H7A 0.9700 .
C7 H7B 0.9700 .
C8 C9 1.509(9) .
C8 H8A 0.9700 .
C8 H8B 0.9700 .
C9 C10 1.546(8) .
C9 H9A 0.9700 .
C9 H9B 0.9700 .
C10 H10 0.9800 .
C11A C11B 0.649(15) .
C11A C12A 1.242(17) .
C11A C12B 1.43(2) .
C11B C12B 1.326(17) .
C11B C12A 1.527(15) .
C12A C12B 0.848(16) .
C13A C13B 0.882(15) .
C13A C14A 1.367(18) .
C13A C14B 1.41(2) .
C13B C14B 1.138(18) .
C13B C14A 1.512(15) .
C14A C14B 0.677(17) .
C15 C20 1.497(8) .
C15 C16 1.525(8) .
C15 H15 0.9800 .
C16 C17 1.511(10) .
C16 H16A 0.9700 .
C16 H16B 0.9700 .
C17 C18 1.514(11) .
C17 H17A 0.9700 .
C17 H17B 0.9700 .
C18 C19 1.532(9) .
C18 H18A 0.9700 .
C18 H18B 0.9700 .
C19 C20 1.523(7) .
C19 H19A 0.9700 .
C19 H19B 0.9700 .
C20 H20 0.9800 .

loop_
_geom_torsion_atom_site_label_1
_geom_torsion_atom_site_label_2
_geom_torsion_atom_site_label_3
_geom_torsion_atom_site_label_4
_geom_torsion
C20 O2 C1 C2 167.6(4)
Na1 O2 C1 C2 -53.5(5)
C3 O3 C2 C1 -176.0(5)
Na1 O3 C2 C1 -45.3(5)
O2 C1 C2 O3 64.8(6)
C2 O3 C3 C4 162.4(5)
Na1 O3 C3 C4 32.6(6)
C5 O4 C4 C3 -161.9(5)
Na1 O4 C4 C3 66.0(5)
O3 C3 C4 O4 -63.4(6)
C4 O4 C5 C10 -65.0(6)
Na1 O4 C5 C10 67.7(5)
C4 O4 C5 C6 171.4(5)
Na1 O4 C5 C6 -55.9(5)
O4 C5 C6 C7 -178.0(5)
C10 C5 C6 C7 58.3(7)
C5 C6 C7 C8 -56.0(8)
C6 C7 C8 C9 55.0(9)
C7 C8 C9 C10 -55.0(8)
C11A O5 C10 C5 163.0(8)
C11B O5 C10 C5 142.9(6)
Na1 O5 C10 C5 21.6(6)
C11A O5 C10 C9 -77.5(10)
C11B O5 C10 C9 -97.5(6)
Na1 O5 C10 C9 141.2(4)
O4 C5 C10 O5 -56.7(6)
C6 C5 C10 O5 63.8(6)
O4 C5 C10 C9 -177.9(5)
C6 C5 C10 C9 -57.4(7)
C8 C9 C10 O5 -62.4(7)
C8 C9 C10 C5 55.6(7)
C10 O5 C11A C11B -49(2)
Na1 O5 C11A C11B 93.7(17)
C10 O5 C11A C12A -148.9(12)
C11B O5 C11A C12A -100(2)
Na1 O5 C11A C12A -5.9(17)
C10 O5 C11A C12B -112.0(11)
C11B O5 C11A C12B -62.7(17)
Na1 O5 C11A C12B 31.0(13)
C12A C11A C11B C12B 8.5(15)
O5 C11A C11B C12B -114.7(9)
C12A C11A C11B O5 123.2(14)
C12B C11A C11B O5 114.7(9)
C12B C11A C11B C12A -8.5(15)
O5 C11A C11B C12A -123.2(14)
C10 O5 C11B C11A 139.5(17)
Na1 O5 C11B C11A -95.7(17)
C10 O5 C11B C12B -143.0(10)
C11A O5 C11B C12B 77.5(19)
Na1 O5 C11B C12B -18.2(12)
C10 O5 C11B C12A -177.5(7)
C11A O5 C11B C12A 43.1(16)
Na1 O5 C11B C12A -52.6(8)
C11B C11A C12A C12B -13(2)
O5 C11A C12A C12B 74(2)
C11B C11A C12A O6 -74(2)
C12B C11A C12A O6 -60.7(15)
O5 C11A C12A O6 13(2)
C12B C11A C12A C11B 13(2)
O5 C11A C12A C11B 88(2)
C13A O6 C12A C12B 122.9(15)
C13B O6 C12A C12B 87.2(16)
Na1 O6 C12A C12B -82.9(15)
C12B O6 C12A C11A 68.3(17)
C13A O6 C12A C11A -168.8(13)
C13B O6 C12A C11A 155.5(12)
Na1 O6 C12A C11A -14.6(16)
C12B O6 C12A C11B 42.9(13)
C13A O6 C12A C11B 165.7(10)
C13B O6 C12A C11B 130.1(9)
Na1 O6 C12A C11B -40.0(11)
C11A C11B C12A C12B 165(3)
O5 C11B C12A C12B 108.7(16)
C12B C11B C12A C11A -165(3)
O5 C11B C12A C11A -56(2)
C11A C11B C12A O6 117(2)
C12B C11B C12A O6 -47.1(14)
O5 C11B C12A O6 61.6(10)
C11A C12A C12B C11B 6.4(11)
O6 C12A C12B C11B 133.3(10)
C11A C12A C12B O6 -126.9(10)
C11B C12A C12B O6 -133.3(10)
O6 C12A C12B C11A 126.9(10)
C11B C12A C12B C11A -6.4(11)
C11A C11B C12B C12A -12(2)
O5 C11B C12B C12A -82.3(16)
C11A C11B C12B O6 56(2)
O5 C11B C12B O6 -14(2)
C12A C11B C12B O6 67.8(18)
O5 C11B C12B C11A -70.1(17)
C12A C11B C12B C11A 12(2)
C13A O6 C12B C12A -74.4(17)
C13B O6 C12B C12A -115.7(14)
Na1 O6 C12B C12A 115.6(13)
C13A O6 C12B C11B -146.8(15)
C12A O6 C12B C11B -72.4(19)
C13B O6 C12B C11B 171.9(14)
Na1 O6 C12B C11B 43.2(19)
C13A O6 C12B C11A -122.9(13)
C12A O6 C12B C11A -48.5(13)
C13B O6 C12B C11A -164.2(11)
Na1 O6 C12B C11A 67.1(14)
C11B C11A C12B C12A 166(3)
O5 C11A C12B C12A -123.0(17)
C12A C11A C12B C11B -166(3)
O5 C11A C12B C11B 71.1(18)
C11B C11A C12B O6 -137(2)
C12A C11A C12B O6 57.0(14)
O5 C11A C12B O6 -66.0(16)
C12B O6 C13A C13B -91.1(16)
C12A O6 C13A C13B -127.3(12)
Na1 O6 C13A C13B 78.1(13)
C12B O6 C13A C14A -161.3(13)
C12A O6 C13A C14A 162.5(13)
C13B O6 C13A C14A -70.2(15)
Na1 O6 C13A C14A 7.9(17)
C12B O6 C13A C14B -131.8(14)
C12A O6 C13A C14B -168.0(12)
C13B O6 C13A C14B -40.7(12)
Na1 O6 C13A C14B 37.4(15)
C14A C13A C13B C14B -4.3(13)
O6 C13A C13B C14B -131.4(11)
C14A C13A C13B O6 127.0(9)
C14B C13A C13B O6 131.4(11)
O6 C13A C13B C14A -127.0(9)
C14B C13A C13B C14A 4.3(13)
C12B O6 C13B C13A 111.3(15)
C12A O6 C13B C13A 70.4(15)
Na1 O6 C13B C13A -118.4(13)
C12B O6 C13B C14B -179.4(16)
C13A O6 C13B C14B 69.3(18)
C12A O6 C13B C14B 139.7(15)
Na1 O6 C13B C14B -49.1(16)
C12B O6 C13B C14A 160.4(10)
C13A O6 C13B C14A 49.1(12)
C12A O6 C13B C14A 119.5(10)
Na1 O6 C13B C14A -69.3(9)
C13B C13A C14A C14B 7(2)
O6 C13A C14A C14B 75(2)
C13B C13A C14A O7 -75.9(16)
O6 C13A C14A O7 -8(2)
C14B C13A C14A O7 -83(2)
O6 C13A C14A C13B 67.7(15)
C14B C13A C14A C13B -7(2)
C15 O7 C14A C14B 67(2)
Na1 O7 C14A C14B -74(2)
C15 O7 C14A C13A 144.9(11)
C14B O7 C14A C13A 78(2)
Na1 O7 C14A C13A 4.3(14)
C15 O7 C14A C13B 109.3(8)
C14B O7 C14A C13B 42.1(17)
Na1 O7 C14A C13B -31.4(10)
C13A C13B C14A C14B -170(3)
O6 C13B C14A C14B 139(3)
C14B C13B C14A C13A 170(3)
O6 C13B C14A C13A -51.5(13)
C13A C13B C14A O7 118.5(15)
C14B C13B C14A O7 -72(2)
O6 C13B C14A O7 67.0(11)
C13A C14A C14B C13B -6.0(18)
O7 C14A C14B C13B 114.2(17)
O7 C14A C14B C13A 120.3(9)
C13B C14A C14B C13A 6.0(18)
C13A C14A C14B O7 -120.3(9)
C13B C14A C14B O7 -114.2(17)
C13A C13B C14B C14A 9(3)
O6 C13B C14B C14A -51(3)
O6 C13B C14B C13A -60.1(15)
C14A C13B C14B C13A -9(3)
C13A C13B C14B O7 81.0(19)
O6 C13B C14B O7 21(2)
C14A C13B C14B O7 72(2)
C13B C13A C14B C14A -171(3)
O6 C13A C14B C14A -119(2)
C14A C13A C14B C13B 171(3)
O6 C13A C14B C13B 52.0(14)
C13B C13A C14B O7 -115.8(18)
C14A C13A C14B O7 55.1(17)
O6 C13A C14B O7 -63.8(16)
C15 O7 C14B C14A -122.4(19)
Na1 O7 C14B C14A 115.0(19)
C14A O7 C14B C13B -100(3)
C15 O7 C14B C13B 137.7(15)
Na1 O7 C14B C13B 15.1(17)
C14A O7 C14B C13A -59.6(18)
C15 O7 C14B C13A 178.0(11)
Na1 O7 C14B C13A 55.4(13)
C14A O7 C15 C20 -166.7(7)
C14B O7 C15 C20 -141.9(8)
Na1 O7 C15 C20 -26.8(5)
C14A O7 C15 C16 73.3(8)
C14B O7 C15 C16 98.1(9)
Na1 O7 C15 C16 -146.7(4)
O7 C15 C16 C17 64.4(7)
C20 C15 C16 C17 -53.7(7)
C15 C16 C17 C18 54.1(9)
C16 C17 C18 C19 -55.3(9)
C17 C18 C19 C20 56.4(8)
C1 O2 C20 C15 77.5(5)
Na1 O2 C20 C15 -63.0(5)
C1 O2 C20 C19 -157.9(4)
Na1 O2 C20 C19 61.7(5)
O7 C15 C20 O2 57.5(6)
C16 C15 C20 O2 178.9(4)
O7 C15 C20 C19 -64.2(6)
C16 C15 C20 C19 57.1(6)
C18 C19 C20 O2 176.5(5)
C18 C19 C20 C15 -59.0(7)
